data_4516108
loop_
_publ_author_name
'Wheaton, Amelia M.'
'Streep, Michaela E.'
'Ohlhaver, Christopher M.'
'Nicholas, Aaron D.'
'Barnes, Francis H.'
'Patterson, Howard H.'
'Pike, Robert D.'

_publ_section_title
;
 Alkyl Pyridinium Iodocuprate(I) Clusters: Structural Types and Charge
 Transfer Behavior.
;
_journal_issue 11
_journal_name_full 'ACS omega'
_journal_page_first 15281
_journal_page_last 15292
_journal_paper_doi 10.1021/acsomega.8b01986
_journal_volume 3
_journal_year 2018
_chemical_formula_moiety '2(C9 H13 Cl N), Cu5 I7, C2 H3 N'
_chemical_formula_sum 'C20 H29 Cl2 Cu5 I7 N3'
_chemical_formula_weight 1588.36
_space_group_crystal_system monoclinic
_space_group_IT_number 14
_space_group_name_Hall '-P 2ybc'
_space_group_name_H-M_alt 'P 1 21/c 1'
_atom_sites_solution_hydrogens geom
_audit_creation_method SHELXL-2014/5
_cell_angle_alpha 90
_cell_angle_beta 106.1940(10)
_cell_angle_gamma 90
_cell_formula_units_Z 4
_cell_length_a 14.4604(10)
_cell_length_b 10.8225(7)
_cell_length_c 25.1937(17)
_cell_measurement_reflns_used 9840
_cell_measurement_temperature 200(2)
_cell_measurement_theta_max 26.44
_cell_measurement_theta_min 2.39
_cell_volume 3786.3(4)
_computing_cell_refinement 'SAINTPLUS (Bruker AXS, 2004)'
_computing_data_collection 'APEX3 (Bruker AXS, 2015)'
_computing_data_reduction SAINTPLUS
_computing_molecular_graphics 'SHELXLE (Hubschle, 2011)'
_computing_publication_material 'Mercury 3.7 (CCDC, 2016)'
_computing_structure_refinement 'SHELXL-2014/5 (Sheldrick, 2014)'
_computing_structure_solution 'SHELXS97 (Sheldrick, 1997)'
_diffrn_ambient_temperature 200(2)
_diffrn_measured_fraction_theta_full 0.997
_diffrn_measured_fraction_theta_max 0.996
_diffrn_measurement_device_type 'Bruker SMART APEX II CCD'
_diffrn_measurement_method '\w and \y'
_diffrn_radiation_monochromator graphite
_diffrn_radiation_source 'fine-focus sealed tube'
_diffrn_radiation_type MoK\a
_diffrn_radiation_wavelength 0.71073
_diffrn_reflns_av_R_equivalents 0.0285
_diffrn_reflns_av_unetI/netI 0.0174
_diffrn_reflns_Laue_measured_fraction_full 0.997
_diffrn_reflns_Laue_measured_fraction_max 0.996
_diffrn_reflns_limit_h_max 18
_diffrn_reflns_limit_h_min -18
_diffrn_reflns_limit_k_max 13
_diffrn_reflns_limit_k_min -13
_diffrn_reflns_limit_l_max 31
_diffrn_reflns_limit_l_min -31
_diffrn_reflns_number 56406
_diffrn_reflns_point_group_measured_fraction_full 0.997
_diffrn_reflns_point_group_measured_fraction_max 0.996
_diffrn_reflns_theta_full 25.242
_diffrn_reflns_theta_max 26.453
_diffrn_reflns_theta_min 1.683
_exptl_absorpt_coefficient_mu 8.628
_exptl_absorpt_correction_T_max 0.4659
_exptl_absorpt_correction_T_min 0.1116
_exptl_absorpt_correction_type numerical
_exptl_absorpt_process_details 'SADABS (Sheldrick, 2004)'
_exptl_crystal_colour orange
_exptl_crystal_density_diffrn 2.786
_exptl_crystal_description blade
_exptl_crystal_F_000 2880
_exptl_crystal_size_max 0.340
_exptl_crystal_size_mid 0.110
_exptl_crystal_size_min 0.050
_refine_diff_density_max 0.825
_refine_diff_density_min -0.889
_refine_diff_density_rms 0.147
_refine_ls_extinction_method none
_refine_ls_goodness_of_fit_ref 1.034
_refine_ls_hydrogen_treatment constr
_refine_ls_matrix_type full
_refine_ls_number_parameters 337
_refine_ls_number_reflns 7788
_refine_ls_number_restraints 312
_refine_ls_restrained_S_all 1.021
_refine_ls_R_factor_all 0.0322
_refine_ls_R_factor_gt 0.0284
_refine_ls_shift/su_max 0.001
_refine_ls_shift/su_mean 0.000
_refine_ls_structure_factor_coef Fsqd
_refine_ls_weighting_details 'w=1/[\s^2^(Fo^2^)+(0.0174P)^2^+40.6077P] where P=(Fo^2^+2Fc^2^)/3'
_refine_ls_weighting_scheme calc
_refine_ls_wR_factor_gt 0.0668
_refine_ls_wR_factor_ref 0.0684
_reflns_Friedel_coverage 0.000
_reflns_number_gt 7084
_reflns_number_total 7788
_reflns_threshold_expression 'I > 2\s(I)'
_cod_data_source_file ao8b01986_si_002.cif
_cod_data_source_block mo_RDP653_0m_a
_cod_original_sg_symbol_H-M 'P 21/c'
_cod_database_code 4516108
_shelx_space_group_comment
;
The symmetry employed for this shelxl refinement is uniquely defined
by the following loop, which should always be used as a source of
symmetry information in preference to the above space-group names.
They are only intended as comments.
;
_shelx_estimated_absorpt_t_min 0.157
_shelx_estimated_absorpt_t_max 0.672
_shelxl_version_number 2014/5

loop_
_space_group_symop_operation_xyz
'x, y, z'
'-x, y+1/2, -z+1/2'
'-x, -y, -z'
'x, -y-1/2, z-1/2'

loop_
_atom_site_label
_atom_site_type_symbol
_atom_site_fract_x
_atom_site_fract_y
_atom_site_fract_z
_atom_site_U_iso_or_equiv
_atom_site_adp_type
_atom_site_occupancy
_atom_site_site_symmetry_order
_atom_site_calc_flag
_atom_site_refinement_flags_posn
_atom_site_refinement_flags_adp
I1 I 0.31855(3) 0.62134(4) 0.37645(2) 0.02819(9) Uani 1 1 d . U
I2 I 0.09719(3) 0.49631(4) 0.22237(2) 0.03788(11) Uani 1 1 d . U
I3 I 0.34076(3) 0.68716(3) 0.20403(2) 0.02521(8) Uani 1 1 d . U
I4 I 0.36180(3) 0.30280(3) 0.27414(2) 0.02600(9) Uani 1 1 d . U
I5 I 0.24262(3) 0.37746(4) 0.08989(2) 0.02973(9) Uani 1 1 d . U
I6 I 0.54064(3) 0.43280(3) 0.16875(2) 0.02533(8) Uani 1 1 d . U
I7 I 0.41003(3) 0.05603(3) 0.16334(2) 0.02625(9) Uani 1 1 d . U
Cu1 Cu 0.27589(7) 0.51079(9) 0.28441(4) 0.0468(2) Uani 1 1 d . U
Cu2 Cu 0.24607(7) 0.47577(10) 0.18161(4) 0.0478(2) Uani 1 1 d . U
Cu3 Cu 0.45374(6) 0.49584(7) 0.24507(3) 0.03324(17) Uani 1 1 d . U
Cu4 Cu 0.38788(6) 0.29830(7) 0.17155(3) 0.03366(18) Uani 1 1 d . U
Cu5 Cu 0.57136(6) 0.19158(7) 0.18683(3) 0.03209(17) Uani 1 1 d . U
Cl1 Cl 0.18211(19) 0.1637(2) 0.36218(9) 0.0656(6) Uani 1 1 d . U
N1 N 0.1312(4) 0.0593(6) 0.2080(2) 0.0392(12) Uani 1 1 d . U
C1 C 0.1466(6) -0.0637(7) 0.2116(3) 0.0469(17) Uani 1 1 d . U
H1 H 0.1398 -0.1111 0.1790 0.056 Uiso 1 1 calc R U
C2 C 0.1717(6) -0.1201(8) 0.2618(3) 0.0491(18) Uani 1 1 d . U
H2 H 0.1806 -0.2071 0.2638 0.059 Uiso 1 1 calc R U
C3 C 0.1844(5) -0.0533(7) 0.3096(3) 0.0402(15) Uani 1 1 d . U
H3 H 0.2034 -0.0923 0.3448 0.048 Uiso 1 1 calc R U
C4 C 0.1684(5) 0.0730(7) 0.3047(3) 0.0393(14) Uani 1 1 d . U
C5 C 0.1416(5) 0.1277(7) 0.2534(3) 0.0388(14) Uani 1 1 d . U
H5 H 0.1304 0.2142 0.2503 0.047 Uiso 1 1 calc R U
C6 C 0.1041(6) 0.1199(8) 0.1535(3) 0.0495(18) Uani 1 1 d . U
H6A H 0.1136 0.0609 0.1255 0.059 Uiso 1 1 calc R U
H6AB H 0.1474 0.1912 0.1544 0.059 Uiso 1 1 calc R U
C7 C 0.0023(6) 0.1641(8) 0.1366(3) 0.0467(17) Uani 1 1 d . U
H7A H -0.0079 0.2228 0.1646 0.056 Uiso 1 1 calc R U
H7AB H -0.0416 0.0930 0.1349 0.056 Uiso 1 1 calc R U
C8 C -0.0216(6) 0.2276(9) 0.0802(3) 0.057(2) Uani 1 1 d . U
H8A H 0.0307 0.2866 0.0802 0.069 Uiso 1 1 calc R U
H8AB H -0.0225 0.1643 0.0517 0.069 Uiso 1 1 calc R U
C9 C -0.1146(7) 0.2953(11) 0.0643(4) 0.078(3) Uani 1 1 d . U
H9A H -0.1317 0.3147 0.0247 0.117 Uiso 1 1 calc R U
H9AB H -0.1085 0.3721 0.0856 0.117 Uiso 1 1 calc R U
H9AC H -0.1650 0.2437 0.0720 0.117 Uiso 1 1 calc R U
Cl2 Cl 0.65227(14) 0.01761(17) 0.53957(7) 0.0455(4) Uani 1 1 d . U
N2 N 0.4751(4) 0.2927(5) 0.4855(2) 0.0311(11) Uani 1 1 d . U
C10 C 0.5247(5) 0.2021(6) 0.5168(3) 0.0319(13) Uani 1 1 d . U
H10 H 0.5164 0.1859 0.5522 0.038 Uiso 1 1 calc R U
C11 C 0.5877(5) 0.1326(6) 0.4974(2) 0.0305(13) Uani 1 1 d . U
C12 C 0.5999(5) 0.1560(6) 0.4460(3) 0.0369(14) Uani 1 1 d . U
H12 H 0.6436 0.1084 0.4324 0.044 Uiso 1 1 calc R U
C13 C 0.5468(6) 0.2504(7) 0.4146(3) 0.0435(17) Uani 1 1 d . U
H13 H 0.5535 0.2685 0.3790 0.052 Uiso 1 1 calc R U
C14 C 0.4853(5) 0.3166(6) 0.4352(3) 0.0375(15) Uani 1 1 d . U
H14 H 0.4487 0.3811 0.4136 0.045 Uiso 1 1 calc R U
C15 C 0.4081(5) 0.3718(7) 0.5064(3) 0.0400(16) Uani 1 1 d . U
H15A H 0.4217 0.3598 0.5469 0.048 Uiso 1 1 calc R U
H15B H 0.4206 0.4597 0.4999 0.048 Uiso 1 1 calc R U
C16 C 0.3043(5) 0.3444(6) 0.4798(3) 0.0349(14) Uani 1 1 d . U
H16A H 0.2900 0.2583 0.4882 0.042 Uiso 1 1 calc R U
H16B H 0.2905 0.3525 0.4392 0.042 Uiso 1 1 calc R U
C17 C 0.2400(5) 0.4337(7) 0.5009(3) 0.0439(17) Uani 1 1 d . U
H17A H 0.2555 0.4269 0.5416 0.053 Uiso 1 1 calc R U
H17B H 0.2539 0.5195 0.4918 0.053 Uiso 1 1 calc R U
C18 C 0.1351(6) 0.4073(9) 0.4760(4) 0.064(2) Uani 1 1 d . U
H18A H 0.0967 0.4649 0.4912 0.097 Uiso 1 1 calc R U
H18B H 0.1211 0.3223 0.4848 0.097 Uiso 1 1 calc R U
H18C H 0.1188 0.4175 0.4358 0.097 Uiso 1 1 calc R U
N3 N -0.1113(9) 0.3253(12) 0.4183(4) 0.102(3) Uani 1 1 d . U
C19 C -0.0733(9) 0.2335(14) 0.4262(4) 0.081(3) Uani 1 1 d . U
C20 C -0.0217(9) 0.1192(11) 0.4371(5) 0.087(3) Uani 1 1 d . U
H20A H 0.0095 0.1034 0.4079 0.131 Uiso 1 1 calc R U
H20B H -0.0666 0.0519 0.4379 0.131 Uiso 1 1 calc R U
H20C H 0.0273 0.1241 0.4728 0.131 Uiso 1 1 calc R U

loop_
_atom_site_aniso_label
_atom_site_aniso_U_11
_atom_site_aniso_U_22
_atom_site_aniso_U_33
_atom_site_aniso_U_23
_atom_site_aniso_U_13
_atom_site_aniso_U_12
I1 0.0366(2) 0.02676(19) 0.02517(18) -0.00132(15) 0.01509(16) -0.00132(16)
I2 0.0240(2) 0.0422(2) 0.0479(3) -0.0043(2) 0.01083(18) -0.00030(18)
I3 0.02960(19) 0.02347(18) 0.02363(18) -0.00049(14) 0.00917(15) 0.00063(15)
I4 0.02907(19) 0.02282(18) 0.02815(19) -0.00089(15) 0.01134(15) -0.00060(15)
I5 0.0309(2) 0.0302(2) 0.02563(19) -0.00301(16) 0.00390(15) -0.00047(16)
I6 0.02838(19) 0.02231(18) 0.02779(18) 0.00109(15) 0.01194(15) 0.00156(15)
I7 0.0304(2) 0.02203(18) 0.02521(18) -0.00079(14) 0.00589(15) 0.00076(15)
Cu1 0.0435(5) 0.0534(6) 0.0380(5) -0.0173(4) 0.0023(4) 0.0107(4)
Cu2 0.0476(5) 0.0589(6) 0.0416(5) -0.0196(4) 0.0204(4) -0.0134(5)
Cu3 0.0397(4) 0.0301(4) 0.0308(4) -0.0034(3) 0.0111(3) -0.0003(3)
Cu4 0.0346(4) 0.0274(4) 0.0372(4) 0.0004(3) 0.0071(3) 0.0004(3)
Cu5 0.0379(4) 0.0285(4) 0.0321(4) 0.0006(3) 0.0135(3) 0.0024(3)
Cl1 0.0861(16) 0.0614(13) 0.0419(11) -0.0137(10) 0.0060(10) -0.0077(12)
N1 0.036(3) 0.046(3) 0.038(3) 0.004(2) 0.015(2) 0.001(2)
C1 0.053(4) 0.047(4) 0.044(3) 0.001(3) 0.019(3) 0.011(3)
C2 0.051(4) 0.046(4) 0.053(4) 0.008(3) 0.019(3) 0.016(3)
C3 0.031(3) 0.044(3) 0.046(3) 0.008(3) 0.011(3) 0.004(3)
C4 0.028(3) 0.046(3) 0.044(3) -0.002(3) 0.011(3) -0.007(3)
C5 0.031(3) 0.040(3) 0.045(3) -0.002(2) 0.009(3) -0.009(3)
C6 0.052(4) 0.059(5) 0.039(3) 0.005(3) 0.015(3) -0.004(3)
C7 0.049(4) 0.057(5) 0.034(3) 0.006(3) 0.011(3) 0.000(3)
C8 0.056(5) 0.075(6) 0.042(4) 0.012(4) 0.014(3) 0.007(4)
C9 0.064(5) 0.115(9) 0.059(5) 0.031(6) 0.026(4) 0.027(6)
Cl2 0.0500(10) 0.0419(9) 0.0395(9) 0.0075(8) 0.0041(8) 0.0082(8)
N2 0.036(3) 0.038(3) 0.021(2) -0.007(2) 0.0093(19) -0.002(2)
C10 0.032(3) 0.037(3) 0.025(3) -0.006(2) 0.004(2) -0.007(2)
C11 0.033(3) 0.032(3) 0.024(3) -0.001(2) 0.004(2) -0.003(2)
C12 0.044(4) 0.036(3) 0.031(3) -0.001(2) 0.011(3) 0.006(3)
C13 0.063(4) 0.045(4) 0.027(3) 0.007(3) 0.021(3) 0.014(3)
C14 0.051(4) 0.035(3) 0.026(3) -0.003(2) 0.010(3) 0.004(3)
C15 0.035(3) 0.051(4) 0.034(3) -0.015(3) 0.009(3) 0.003(3)
C16 0.033(3) 0.037(3) 0.034(3) 0.003(3) 0.008(2) -0.002(2)
C17 0.043(4) 0.044(4) 0.049(4) 0.008(3) 0.019(3) 0.009(3)
C18 0.039(4) 0.077(6) 0.075(6) 0.022(5) 0.012(4) 0.013(4)
N3 0.117(8) 0.117(7) 0.053(5) 0.012(5) -0.006(5) -0.014(6)
C19 0.082(7) 0.102(7) 0.051(6) 0.006(5) 0.004(5) -0.039(5)
C20 0.096(8) 0.090(7) 0.074(7) -0.010(5) 0.021(6) -0.042(5)

loop_
_atom_type_symbol
_atom_type_description
_atom_type_scat_dispersion_real
_atom_type_scat_dispersion_imag
_atom_type_scat_source
C C 0.0033 0.0016 'International Tables Vol C Tables 4.2.6.8 and 6.1.1.4'
H H 0.0000 0.0000 'International Tables Vol C Tables 4.2.6.8 and 6.1.1.4'
Cl Cl 0.1484 0.1585 'International Tables Vol C Tables 4.2.6.8 and 6.1.1.4'
Cu Cu 0.3201 1.2651 'International Tables Vol C Tables 4.2.6.8 and 6.1.1.4'
I I -0.4742 1.8119 'International Tables Vol C Tables 4.2.6.8 and 6.1.1.4'
N N 0.0061 0.0033 'International Tables Vol C Tables 4.2.6.8 and 6.1.1.4'

loop_
_geom_angle_atom_site_label_1
_geom_angle_atom_site_label_2
_geom_angle_atom_site_label_3
_geom_angle
_geom_angle_site_symmetry_1
_geom_angle_site_symmetry_3
Cu1 I1 Cu5 67.61(3) . 2_655
Cu1 I2 Cu2 57.50(3) . .
Cu2 I3 Cu3 68.61(3) . .
Cu2 I3 Cu5 107.62(3) . 2_655
Cu3 I3 Cu5 63.43(3) . 2_655
Cu1 I4 Cu3 69.07(3) . .
Cu1 I4 Cu4 107.77(3) . .
Cu3 I4 Cu4 62.84(3) . .
Cu1 I4 Cu2 51.84(3) . .
Cu3 I4 Cu2 61.87(3) . .
Cu4 I4 Cu2 58.86(2) . .
Cu2 I5 Cu4 67.44(3) . .
Cu3 I6 Cu4 63.83(3) . .
Cu3 I6 Cu5 102.55(3) . .
Cu4 I6 Cu5 63.90(3) . .
Cu4 I7 Cu3 104.48(3) . 2_645
Cu4 I7 Cu5 63.82(3) . .
Cu3 I7 Cu5 63.54(3) 2_645 .
I1 Cu1 Cu2 159.58(6) . .
I1 Cu1 I4 119.76(4) . .
Cu2 Cu1 I4 73.77(4) . .
I1 Cu1 I2 121.48(4) . .
Cu2 Cu1 I2 61.55(3) . .
I4 Cu1 I2 107.77(4) . .
I1 Cu1 Cu5 58.35(3) . 2_655
Cu2 Cu1 Cu5 104.96(5) . 2_655
I4 Cu1 Cu5 104.86(4) . 2_655
I2 Cu1 Cu5 138.31(4) . 2_655
I1 Cu1 Cu3 108.38(4) . .
Cu2 Cu1 Cu3 64.68(3) . .
I4 Cu1 Cu3 56.52(3) . .
I2 Cu1 Cu3 126.21(4) . .
Cu5 Cu1 Cu3 56.95(3) 2_655 .
I5 Cu2 Cu1 161.92(6) . .
I5 Cu2 I2 125.43(4) . .
Cu1 Cu2 I2 60.95(3) . .
I5 Cu2 I3 115.82(4) . .
Cu1 Cu2 I3 73.85(4) . .
I2 Cu2 I3 105.89(4) . .
I5 Cu2 Cu4 58.07(3) . .
Cu1 Cu2 Cu4 105.56(5) . .
I2 Cu2 Cu4 140.38(5) . .
I3 Cu2 Cu4 104.92(4) . .
I5 Cu2 Cu3 106.24(4) . .
Cu1 Cu2 Cu3 65.37(3) . .
I2 Cu2 Cu3 126.31(4) . .
I3 Cu2 Cu3 55.96(3) . .
Cu4 Cu2 Cu3 57.35(3) . .
I5 Cu2 I4 107.60(4) . .
Cu1 Cu2 I4 54.39(3) . .
I2 Cu2 I4 94.95(3) . .
I3 Cu2 I4 102.91(3) . .
Cu4 Cu2 I4 53.99(3) . .
Cu3 Cu2 I4 52.36(2) . .
I3 Cu3 I6 106.32(3) . .
I3 Cu3 I7 111.83(3) . 2_655
I6 Cu3 I7 107.72(3) . 2_655
I3 Cu3 I4 114.47(3) . .
I6 Cu3 I4 111.52(3) . .
I7 Cu3 I4 104.88(3) 2_655 .
I3 Cu3 Cu5 58.76(2) . 2_655
I6 Cu3 Cu5 143.20(4) . 2_655
I7 Cu3 Cu5 58.49(2) 2_655 2_655
I4 Cu3 Cu5 105.17(3) . 2_655
I3 Cu3 Cu4 106.07(3) . .
I6 Cu3 Cu4 58.09(2) . .
I7 Cu3 Cu4 142.05(4) 2_655 .
I4 Cu3 Cu4 59.09(3) . .
Cu5 Cu3 Cu4 153.62(4) 2_655 .
I3 Cu3 Cu2 55.44(3) . .
I6 Cu3 Cu2 101.60(3) . .
I7 Cu3 Cu2 150.54(4) 2_655 .
I4 Cu3 Cu2 65.77(3) . .
Cu5 Cu3 Cu2 95.72(3) 2_655 .
Cu4 Cu3 Cu2 59.21(3) . .
I3 Cu3 Cu1 66.26(3) . .
I6 Cu3 Cu1 150.57(4) . .
I7 Cu3 Cu1 101.26(3) 2_655 .
I4 Cu3 Cu1 54.41(3) . .
Cu5 Cu3 Cu1 59.39(3) 2_655 .
Cu4 Cu3 Cu1 95.41(3) . .
Cu2 Cu3 Cu1 49.95(3) . .
I5 Cu4 I7 110.28(3) . .
I5 Cu4 I6 106.72(3) . .
I7 Cu4 I6 114.74(3) . .
I5 Cu4 I4 116.39(3) . .
I7 Cu4 I4 98.26(3) . .
I6 Cu4 I4 110.61(3) . .
I5 Cu4 Cu3 108.42(3) . .
I7 Cu4 Cu3 140.79(4) . .
I6 Cu4 Cu3 58.08(2) . .
I4 Cu4 Cu3 58.07(2) . .
I5 Cu4 Cu5 138.87(4) . .
I7 Cu4 Cu5 58.47(2) . .
I6 Cu4 Cu5 58.10(3) . .
I4 Cu4 Cu5 104.64(3) . .
Cu3 Cu4 Cu5 95.08(3) . .
I5 Cu4 Cu2 54.49(3) . .
I7 Cu4 Cu2 140.49(4) . .
I6 Cu4 Cu2 104.76(3) . .
I4 Cu4 Cu2 67.15(3) . .
Cu3 Cu4 Cu2 63.44(3) . .
Cu5 Cu4 Cu2 158.38(4) . .
I1 Cu5 I6 106.06(3) 2_645 .
I1 Cu5 I7 109.95(3) 2_645 .
I6 Cu5 I7 113.91(3) . .
I1 Cu5 I3 114.63(3) 2_645 2_645
I6 Cu5 I3 101.58(3) . 2_645
I7 Cu5 I3 110.51(3) . 2_645
I1 Cu5 Cu3 110.55(3) 2_645 2_645
I6 Cu5 Cu3 142.94(4) . 2_645
I7 Cu5 Cu3 57.97(2) . 2_645
I3 Cu5 Cu3 57.81(2) 2_645 2_645
I1 Cu5 Cu4 137.16(4) 2_645 .
I6 Cu5 Cu4 58.00(2) . .
I7 Cu5 Cu4 57.71(2) . .
I3 Cu5 Cu4 107.77(3) 2_645 .
Cu3 Cu5 Cu4 96.61(3) 2_645 .
I1 Cu5 Cu1 54.04(3) 2_645 2_645
I6 Cu5 Cu1 141.78(4) . 2_645
I7 Cu5 Cu1 104.03(3) . 2_645
I3 Cu5 Cu1 67.73(3) 2_645 2_645
Cu3 Cu5 Cu1 63.67(3) 2_645 2_645
Cu4 Cu5 Cu1 159.46(4) . 2_645
C5 N1 C1 120.8(7) . .
C5 N1 C6 119.3(7) . .
C1 N1 C6 119.9(7) . .
N1 C1 C2 120.2(7) . .
N1 C1 H1 119.9 . .
C2 C1 H1 119.9 . .
C1 C2 C3 121.0(8) . .
C1 C2 H2 119.5 . .
C3 C2 H2 119.5 . .
C2 C3 C4 117.6(7) . .
C2 C3 H3 121.2 . .
C4 C3 H3 121.2 . .
C5 C4 C3 120.2(7) . .
C5 C4 Cl1 118.9(6) . .
C3 C4 Cl1 120.9(6) . .
N1 C5 C4 120.1(7) . .
N1 C5 H5 119.9 . .
C4 C5 H5 119.9 . .
N1 C6 C7 113.2(6) . .
N1 C6 H6A 108.9 . .
C7 C6 H6A 108.9 . .
N1 C6 H6AB 108.9 . .
C7 C6 H6AB 108.9 . .
H6A C6 H6AB 107.7 . .
C6 C7 C8 111.0(6) . .
C6 C7 H7A 109.4 . .
C8 C7 H7A 109.4 . .
C6 C7 H7AB 109.4 . .
C8 C7 H7AB 109.4 . .
H7A C7 H7AB 108.0 . .
C9 C8 C7 115.2(7) . .
C9 C8 H8A 108.5 . .
C7 C8 H8A 108.5 . .
C9 C8 H8AB 108.5 . .
C7 C8 H8AB 108.5 . .
H8A C8 H8AB 107.5 . .
C8 C9 H9A 109.5 . .
C8 C9 H9AB 109.5 . .
H9A C9 H9AB 109.5 . .
C8 C9 H9AC 109.5 . .
H9A C9 H9AC 109.5 . .
H9AB C9 H9AC 109.5 . .
C10 N2 C14 121.2(6) . .
C10 N2 C15 120.4(5) . .
C14 N2 C15 118.4(6) . .
N2 C10 C11 119.5(6) . .
N2 C10 H10 120.2 . .
C11 C10 H10 120.2 . .
C10 C11 C12 120.4(6) . .
C10 C11 Cl2 118.3(5) . .
C12 C11 Cl2 121.3(5) . .
C11 C12 C13 118.4(6) . .
C11 C12 H12 120.8 . .
C13 C12 H12 120.8 . .
C14 C13 C12 119.5(6) . .
C14 C13 H13 120.3 . .
C12 C13 H13 120.3 . .
N2 C14 C13 121.1(7) . .
N2 C14 H14 119.5 . .
C13 C14 H14 119.5 . .
C16 C15 N2 113.3(5) . .
C16 C15 H15A 108.9 . .
N2 C15 H15A 108.9 . .
C16 C15 H15B 108.9 . .
N2 C15 H15B 108.9 . .
H15A C15 H15B 107.7 . .
C15 C16 C17 110.4(6) . .
C15 C16 H16A 109.6 . .
C17 C16 H16A 109.6 . .
C15 C16 H16B 109.6 . .
C17 C16 H16B 109.6 . .
H16A C16 H16B 108.1 . .
C18 C17 C16 112.1(7) . .
C18 C17 H17A 109.2 . .
C16 C17 H17A 109.2 . .
C18 C17 H17B 109.2 . .
C16 C17 H17B 109.2 . .
H17A C17 H17B 107.9 . .
C17 C18 H18A 109.5 . .
C17 C18 H18B 109.5 . .
H18A C18 H18B 109.5 . .
C17 C18 H18C 109.5 . .
H18A C18 H18C 109.5 . .
H18B C18 H18C 109.5 . .
N3 C19 C20 177.9(14) . .
C19 C20 H20A 109.5 . .
C19 C20 H20B 109.5 . .
H20A C20 H20B 109.5 . .
C19 C20 H20C 109.5 . .
H20A C20 H20C 109.5 . .
H20B C20 H20C 109.5 . .

loop_
_geom_bond_atom_site_label_1
_geom_bond_atom_site_label_2
_geom_bond_distance
_geom_bond_site_symmetry_2
I1 Cu1 2.5280(9) .
I1 Cu5 2.6588(9) 2_655
I2 Cu1 2.6253(10) .
I2 Cu2 2.6403(10) .
I3 Cu2 2.6451(10) .
I3 Cu3 2.6614(9) .
I3 Cu5 2.6887(9) 2_655
I4 Cu1 2.6184(10) .
I4 Cu3 2.6855(9) .
I4 Cu4 2.7146(9) .
I4 Cu2 3.0924(12) .
I5 Cu2 2.5318(10) .
I5 Cu4 2.6397(9) .
I6 Cu3 2.6626(9) .
I6 Cu4 2.6628(9) .
I6 Cu5 2.6659(9) .
I7 Cu4 2.6565(9) .
I7 Cu3 2.6635(9) 2_645
I7 Cu5 2.6785(9) .
Cu1 Cu2 2.5326(13) .
Cu1 Cu5 2.8879(13) 2_655
Cu1 Cu3 3.0074(13) .
Cu2 Cu4 2.8721(13) .
Cu2 Cu3 2.9906(13) .
Cu3 I7 2.6634(9) 2_655
Cu3 Cu5 2.8125(11) 2_655
Cu3 Cu4 2.8151(11) .
Cu4 Cu5 2.8199(12) .
Cu5 I1 2.6587(9) 2_645
Cu5 I3 2.6887(9) 2_645
Cu5 Cu3 2.8126(11) 2_645
Cu5 Cu1 2.8879(13) 2_645
Cl1 C4 1.714(8) .
N1 C5 1.335(9) .
N1 C1 1.349(10) .
N1 C6 1.473(9) .
C1 C2 1.358(11) .
C1 H1 0.9500 .
C2 C3 1.373(11) .
C2 H2 0.9500 .
C3 C4 1.387(10) .
C3 H3 0.9500 .
C4 C5 1.375(10) .
C5 H5 0.9500 .
C6 C7 1.492(11) .
C6 H6A 0.9900 .
C6 H6AB 0.9900 .
C7 C8 1.529(10) .
C7 H7A 0.9900 .
C7 H7AB 0.9900 .
C8 C9 1.485(12) .
C8 H8A 0.9900 .
C8 H8AB 0.9900 .
C9 H9A 0.9800 .
C9 H9AB 0.9800 .
C9 H9AC 0.9800 .
Cl2 C11 1.731(7) .
N2 C10 1.335(8) .
N2 C14 1.342(8) .
N2 C15 1.496(8) .
C10 C11 1.372(9) .
C10 H10 0.9500 .
C11 C12 1.378(9) .
C12 C13 1.386(10) .
C12 H12 0.9500 .
C13 C14 1.352(10) .
C13 H13 0.9500 .
C14 H14 0.9500 .
C15 C16 1.493(9) .
C15 H15A 0.9900 .
C15 H15B 0.9900 .
C16 C17 1.536(10) .
C16 H16A 0.9900 .
C16 H16B 0.9900 .
C17 C18 1.499(11) .
C17 H17A 0.9900 .
C17 H17B 0.9900 .
C18 H18A 0.9800 .
C18 H18B 0.9800 .
C18 H18C 0.9800 .
N3 C19 1.125(16) .
C19 C20 1.430(18) .
C20 H20A 0.9800 .
C20 H20B 0.9800 .
C20 H20C 0.9800 .

loop_
_geom_hbond_atom_site_label_D
_geom_hbond_atom_site_label_H
_geom_hbond_atom_site_label_A
_geom_hbond_distance_DH
_geom_hbond_distance_HA
_geom_hbond_distance_DA
_geom_hbond_angle_DHA
_geom_hbond_site_symmetry_A
C1 H1 N3 0.95 2.47 3.390(13) 163.4 2_545
C2 H2 I3 0.95 3.30 3.799(8) 114.9 1_545
C5 H5 I2 0.95 3.14 4.082(8) 171.6 .
C6 H6AB I5 0.99 3.14 4.018(8) 148.8 .
C10 H10 I6 0.95 3.13 4.044(6) 161.1 4_566
C12 H12 I5 0.95 3.13 4.029(7) 159.0 2_645
C13 H13 I3 0.95 3.04 3.842(7) 142.5 2_645
C13 H13 I4 0.95 3.27 3.837(7) 119.9 .
C14 H14 I1 0.95 3.19 4.109(7) 162.7 .
C15 H15A I7 0.99 3.12 4.021(7) 151.7 4_566
C16 H16A I5 0.99 3.19 3.954(7) 135.3 4_566
C16 H16B Cl1 0.99 2.95 3.578(7) 122.4 .
C20 H20B I5 0.98 3.09 4.038(11) 163.4 2_545

loop_
_geom_torsion_atom_site_label_1
_geom_torsion_atom_site_label_2
_geom_torsion_atom_site_label_3
_geom_torsion_atom_site_label_4
_geom_torsion
C5 N1 C1 C2 0.8(11)
C6 N1 C1 C2 179.9(7)
N1 C1 C2 C3 -1.7(12)
C1 C2 C3 C4 1.5(11)
C2 C3 C4 C5 -0.5(10)
C2 C3 C4 Cl1 179.8(6)
C1 N1 C5 C4 0.1(10)
C6 N1 C5 C4 -179.0(6)
C3 C4 C5 N1 -0.3(10)
Cl1 C4 C5 N1 179.4(5)
C5 N1 C6 C7 -71.1(9)
C1 N1 C6 C7 109.8(8)
N1 C6 C7 C8 179.2(7)
C6 C7 C8 C9 -169.1(9)
C14 N2 C10 C11 0.5(9)
C15 N2 C10 C11 -178.3(6)
N2 C10 C11 C12 0.0(10)
N2 C10 C11 Cl2 178.9(5)
C10 C11 C12 C13 -0.3(10)
Cl2 C11 C12 C13 -179.2(6)
C11 C12 C13 C14 0.1(11)
C10 N2 C14 C13 -0.6(10)
C15 N2 C14 C13 178.2(7)
C12 C13 C14 N2 0.3(12)
C10 N2 C15 C16 -106.6(7)
C14 N2 C15 C16 74.6(8)
N2 C15 C16 C17 -176.8(6)
C15 C16 C17 C18 -178.7(7)
